data_9004584
loop_
_publ_author_name
'Li, Y.'
'Burns, P. C.'

_publ_section_title
;
 Investigations of crystal-chemical variability in lead uranyl oxide
 hydrates. II. Fourmarierite
 Note: sample CMNMC 53066
;
_journal_name_full 'The Canadian Mineralogist'
_journal_page_first 737
_journal_page_last 749
_journal_paper_doi 10.2113/gscanmin.38.3.737
_journal_volume 38
_journal_year 2000
_chemical_compound_source 'Shinkolobwe, Democratic Republic of Congo'
_chemical_formula_sum 'H10 O19 Pb U4'
_chemical_name_mineral Fourmarierite
_space_group_IT_number 36
_symmetry_space_group_name_Hall 'B -2 -2b'
_symmetry_space_group_name_H-M 'B b 21 m'
_cell_angle_alpha 90
_cell_angle_beta 90
_cell_angle_gamma 90
_cell_formula_units_Z 8
_cell_length_a 14.020
_cell_length_b 16.441
_cell_length_c 14.348
_cell_volume 3307.254
_database_code_amcsd 0005676
_exptl_crystal_density_diffrn 5.910
_cod_original_cell_volume 3307.255
_cod_original_formula_sum 'U4 Pb O19 H10'
_cod_database_code 9004584

loop_
_space_group_symop_operation_xyz
x,y,z
1/2+x,y,1/2+z
-x,1/2+y,z
1/2-x,1/2+y,1/2+z
x,y,-z
1/2+x,y,1/2-z
-x,1/2+y,-z
1/2-x,1/2+y,1/2-z

loop_
_atom_site_label
_atom_site_fract_x
_atom_site_fract_y
_atom_site_fract_z
_atom_site_U_iso_or_equiv
_atom_site_type_symbol
_atom_site_attached_hydrogens
U(1) 0.02490 0.11680 0.24320 0.01400 U 0
U(2) 0.01510 0.38310 0.24030 0.01400 U 0
U(3) 0.27230 0.02170 0.22140 0.01400 U 0
U(4) 0.24170 0.25330 0.26160 0.01500 U 0
Pb(1) 0.18690 0.38110 0.00000 0.02800 Pb 0
Pb(2) 0.32820 0.60340 0.00000 0.02700 Pb 0
O(1) -0.00640 0.13970 0.12380 0.02100 O 0
O(2) 0.05020 0.09630 0.36700 0.02200 O 0
O(3) 0.05710 0.37730 0.12190 0.02300 O 0
O(4) -0.02930 0.38820 0.35760 0.03300 O 0
O(5) 0.28990 0.02620 0.09350 0.02300 O 0
O(6) 0.24590 0.01100 0.34460 0.02200 O 0
O(7) 0.25150 0.29400 0.14350 0.03000 O 0
O(8) 0.23900 0.22020 0.38270 0.03700 O 0
O(9) 0.10650 -0.01380 0.19460 0.01600 O 0
O(10) -0.07490 0.01110 0.24380 0.01500 O 0
O(11) -0.13270 0.16030 0.28880 0.02000 O 0
O-H(12) 0.06920 0.25500 0.26770 0.03800 O 1
O(13) 0.18130 0.13410 0.21700 0.03000 O 0
O(14) -0.11920 0.31490 0.19050 0.02900 O 0
O-H(15) 0.18290 0.38380 0.29800 0.02600 O 1
Wat(16) 0.13500 0.54700 0.00000 0.06000 O 2
Wat(17) 0.37100 0.45370 0.00000 0.02600 O 2
Wat(18) 0.14300 0.21500 0.00000 0.05100 O 2
Wat(19) 0.45500 0.73400 0.00000 0.06500 O 2
Wat(20) 0.11800 -0.03800 0.00000 0.04000 O 2
Wat(21) 0.35600 0.16800 0.00000 0.03800 O 2
Wat(22) 0.09400 0.77800 0.00000 0.03600 O 2
Wat(23) 0.32100 0.87100 0.00000 0.05900 O 2

loop_
_cod_changelog_entry_id
_cod_changelog_entry_author
_cod_changelog_entry_date
_cod_changelog_entry_text
1
;cod-tools version 3.8.0
Id: cif_guess_AMCSD_atom_types 9581 2023-05-17 12:35:41Z saulius
;
2023-05-23T09:15:51+03:00
;Derived atom types and hydrogen counts
from atom names that follow the AMCSD naming convention
(Wat == water, O-H == hydroxyl).
;

loop_
_cod_related_entry_id
_cod_related_entry_database
_cod_related_entry_code
1 AMCSD 0005676
